data_3500084
loop_
_publ_author_name
'Thierry Maris'

_publ_section_title
;
 Tetraheptylammonium bromide
;
_journal_name_full 'Personal communication to COD'
_journal_year 2019
_chemical_formula_moiety 'C28 H60 N, Br'
_chemical_formula_sum 'C28 H60 Br N'
_chemical_formula_weight 490.68
_chemical_name_common 'tetraheptylammonium bromide'
_space_group_crystal_system orthorhombic
_space_group_IT_number 41
_space_group_name_Hall 'A 2 -2ab'
_space_group_name_H-M_alt 'A e a 2'
_atom_sites_solution_hydrogens geom
_atom_sites_solution_primary direct
_audit_creation_date 2013-05-10
_audit_creation_method
;
  Olex2 1.2
  (compiled Apr 23 2013 17:54:37, GUI svn.r4466)
;
_cell_angle_alpha 90
_cell_angle_beta 90
_cell_angle_gamma 90
_cell_formula_units_Z 4
_cell_length_a 9.7870(5)
_cell_length_b 9.7825(5)
_cell_length_c 31.3951(18)
_cell_measurement_reflns_used 7408
_cell_measurement_temperature 150
_cell_measurement_theta_max 67.515
_cell_measurement_theta_min 2.815
_cell_volume 3005.8(3)
_computing_cell_refinement
;
SAINT (2013) V8.30C; Integration Software for Single Crystal Data.
Bruker AXS Inc., Madison, WI 53719-1173.
;
_computing_data_collection
;
SAINT (2013) V8.30C; Integration Software for Single Crystal Data.
Bruker AXS Inc., Madison, WI 53719-1173.
;
_computing_data_reduction
;
SAINT (2013) V8.30C; Integration Software for Single Crystal Data.
Bruker AXS Inc., Madison, WI 53719-1173.
;
_computing_molecular_graphics
;
O. V. Dolomanov, L. J. Bourhis, R. J. Gildea, J. A. K. Howard and H. Puschmann,
OLEX2: a complete structure solution, refinement and analysis program.
J. Appl. Cryst. (2009). 42, 339-341.
;
_computing_publication_material
;
O. V. Dolomanov, L. J. Bourhis, R. J. Gildea, J. A. K. Howard and H. Puschmann,
OLEX2: a complete structure solution, refinement and analysis program.
J. Appl. Cryst. (2009). 42, 339-341.
;
_computing_structure_refinement
;
XL, G.M. Sheldrick, Acta Cryst.
(2008). A64, 112-122
;
_computing_structure_solution
;
XS, G.M. Sheldrick, Acta Cryst.
(2008). A64, 112-122
;
_diffrn_ambient_temperature 150
_diffrn_detector 'CCD area detector'
_diffrn_detector_area_resol_mean 8.3
_diffrn_detector_type 'Bruker Platinum 135 CCD Area Detector'
_diffrn_measured_fraction_theta_full 0.999
_diffrn_measured_fraction_theta_max 1.000
_diffrn_measurement_device 'k-geometry diffractometer'
_diffrn_measurement_device_type 'Bruker Microstar X8'
_diffrn_measurement_method '\w scans'
_diffrn_radiation_collimation 'Focusing mirrors'
_diffrn_radiation_monochromator 'Helios Mirror Optics'
_diffrn_radiation_probe x-ray
_diffrn_radiation_type CuK\a
_diffrn_radiation_wavelength 1.54178
_diffrn_reflns_av_R_equivalents 0.0782
_diffrn_reflns_av_unetI/netI 0.0418
_diffrn_reflns_Laue_measured_fraction_full 0.999
_diffrn_reflns_Laue_measured_fraction_max 1.000
_diffrn_reflns_limit_h_max 9
_diffrn_reflns_limit_h_min -11
_diffrn_reflns_limit_k_max 11
_diffrn_reflns_limit_k_min -11
_diffrn_reflns_limit_l_max 38
_diffrn_reflns_limit_l_min -38
_diffrn_reflns_number 24335
_diffrn_reflns_point_group_measured_fraction_full 0.990
_diffrn_reflns_point_group_measured_fraction_max 0.989
_diffrn_reflns_theta_full 67.679
_diffrn_reflns_theta_max 69.992
_diffrn_reflns_theta_min 2.815
_diffrn_source 'Rotating-anode X-ray tube'
_diffrn_source_target Cu
_diffrn_source_type 'Bruker Microstar/FR591 generator'
_exptl_absorpt_coefficient_mu 1.934
_exptl_absorpt_correction_T_max 0.7533
_exptl_absorpt_correction_T_min 0.5770
_exptl_absorpt_correction_type multi-scan
_exptl_absorpt_process_details
;
SADABS-2012/1 (Bruker,2012) was used for absorption correction.
wR2(int) was 0.1088 before and 0.0862 after correction.
The Ratio of minimum to maximum transmission is 0.7660.
The \l/2 correction factor is 0.0015.
;
_exptl_crystal_colour 'clear light colourless'
_exptl_crystal_colour_lustre clear
_exptl_crystal_colour_modifier light
_exptl_crystal_colour_primary colourless
_exptl_crystal_density_diffrn 1.084
_exptl_crystal_description Platelet
_exptl_crystal_F_000 1080
_exptl_crystal_size_max 0.11
_exptl_crystal_size_mid 0.05
_exptl_crystal_size_min 0.05
_exptl_special_details
;
X-ray crystallographic data for I were collected from a single crystal
sample, which was mounted on a loop fiber. Data were collected using
a Bruker microstar diffractometer equipped with a Platinum 135 CCD Detector,
a Helios optics and a Kappa goniometer. The crystal-to-detector distance 
was 4.0 cm, and the data collection was carried out in 512 x 512 pixel mode.
The initial unit cell parameters were determined by a least-squares fit
of the angular setting of strong reflections, collected by a 110.0 degree
scan in 110 frames over three different parts of the reciprocal space
;
_geom_special_details
;
 All esds (except the esd in the dihedral angle between two l.s. planes)
 are estimated using the full covariance matrix.  The cell esds are taken
 into account individually in the estimation of esds in distances, angles
 and torsion angles; correlations between esds in cell parameters are only
 used when they are defined by crystal symmetry.  An approximate (isotropic)
 treatment of cell esds is used for estimating esds involving l.s. planes.
;
_refine_diff_density_max 0.274
_refine_diff_density_min -0.209
_refine_diff_density_rms 0.045
_refine_ls_abs_structure_details
;
 Flack x determined using 1330 quotients [(I+)-(I-)]/[(I+)+(I-)]
 (Parsons and Flack (2004), Acta Cryst. A60, s61).
;
_refine_ls_abs_structure_Flack 0.02(4)
_refine_ls_extinction_coef .
_refine_ls_extinction_method none
_refine_ls_goodness_of_fit_ref 1.060
_refine_ls_hydrogen_treatment constr
_refine_ls_matrix_type full
_refine_ls_number_parameters 139
_refine_ls_number_reflns 2820
_refine_ls_number_restraints 1
_refine_ls_restrained_S_all 1.059
_refine_ls_R_factor_all 0.0354
_refine_ls_R_factor_gt 0.0353
_refine_ls_shift/su_max 0.000
_refine_ls_shift/su_mean 0.000
_refine_ls_structure_factor_coef Fsqd
_refine_ls_weighting_details 'w=1/[\s^2^(Fo^2^)+(0.0687P)^2^] where P=(Fo^2^+2Fc^2^)/3'
_refine_ls_weighting_scheme calc
_refine_ls_wR_factor_gt 0.0846
_refine_ls_wR_factor_ref 0.0849
_refine_special_details
;
 ?
;
_reflns_Friedel_coverage 0.941
_reflns_Friedel_fraction_full 0.981
_reflns_Friedel_fraction_max 0.979
_reflns_number_gt 2776
_reflns_number_total 2820
_reflns_special_details
;
 Reflections were merged by SHELXL according to the crystal
 class for the calculation of statistics and refinement.
 
 _reflns_Friedel_fraction is defined as the number of unique
 Friedel pairs measured divided by the number that would be
 possible theoretically, ignoring centric projections and
 systematic absences.
;
_reflns_threshold_expression 'I > 2\s(I)'
_cod_data_source_file c7nbr.cif
_cod_data_source_block c7nbr
_cod_depositor_comments
;
The following automatic conversions were performed:

data item '_diffrn_radiation_probe' value 'X-ray' was changed to
'x-ray' in accordance with the built-in table derived from the CIF
Core dictionary named 'cif_core.dic' version 2.4.5 last updated on
2014-11-21.

Automatic conversion script
Id: cif_fix_values 6909 2019-04-08 15:41:33Z antanas 

 Added Title/Name
;
_cod_original_sg_symbol_Hall 'A 2 -2ac'
_cod_original_sg_symbol_H-M 'A b a 2'
_cod_database_code 3500084
_cod_database_fobs_code 3500084
_olex2_refinement_description
;
1. Fixed Uiso
 At 1.2 times of:
  All C(H,H) groups
 At 1.5 times of:
  All C(H,H,H) groups
2.a Secondary CH2 refined with riding coordinates:
 C1(H1A,H1B), C2(H2A,H2B), C3(H3A,H3B), C4(H4A,H4B), C5(H5A,H5B), C6(H6A,H6B),
 C8(H8A,H8B), C9(H9A,H9B), C10(H10A,H10B), C11(H11A,H11B), C12(H12A,H12B),
 C13(H13A,H13B)
2.b Idealised Me refined as rotating group:
 C7(H7A,H7B,H7C), C14(H14A,H14B,H14C)
;
_shelx_estimated_absorpt_t_max 0.910
_shelx_estimated_absorpt_t_min 0.815
_shelx_space_group_comment
;
The symmetry employed for this shelxl refinement is uniquely defined
by the following loop, which should always be used as a source of
symmetry information in preference to the above space-group names.
They are only intended as comments.
;
_shelxl_version_number 2013-3

loop_
_space_group_symop_operation_xyz
'x, y, z'
'-x, -y, z'
'-x+1/2, y, z+1/2'
'x+1/2, -y, z+1/2'
'x, y+1/2, z+1/2'
'-x, -y+1/2, z+1/2'
'-x+1/2, y+1/2, z+1'
'x+1/2, -y+1/2, z+1'

loop_
_atom_site_label
_atom_site_type_symbol
_atom_site_fract_x
_atom_site_fract_y
_atom_site_fract_z
_atom_site_U_iso_or_equiv
_atom_site_adp_type
_atom_site_occupancy
_atom_site_site_symmetry_order
_atom_site_calc_flag
_atom_site_refinement_flags_posn
_atom_site_refinement_flags_adp
_atom_site_refinement_flags_occupancy
_atom_site_disorder_assembly
_atom_site_disorder_group
Br1 Br 0.5000 0.5000 0.52739(5) 0.03801(16) Uani 1 2 d S T P . .
N1 N 0.5000 0.0000 0.5275(3) 0.0287(6) Uani 1 2 d S T P . .
C1 C 0.56696(14) 0.11020(13) 0.55491(5) 0.0376(3) Uani 1 1 d . . . . .
H1A H 0.6147 0.1751 0.5359 0.045 Uiso 1 1 calc R U . . .
H1B H 0.4940 0.1616 0.5698 0.045 Uiso 1 1 calc R U . . .
C2 C 0.66589(15) 0.06051(17) 0.58719(6) 0.0443(4) Uani 1 1 d . . . . .
H2A H 0.7408 0.0106 0.5728 0.053 Uiso 1 1 calc R U . . .
H2B H 0.6195 -0.0038 0.6068 0.053 Uiso 1 1 calc R U . . .
C3 C 0.72537(17) 0.18014(18) 0.61275(6) 0.0454(4) Uani 1 1 d . . . . .
H3A H 0.7727 0.2434 0.5930 0.054 Uiso 1 1 calc R U . . .
H3B H 0.6498 0.2310 0.6264 0.054 Uiso 1 1 calc R U . . .
C4 C 0.82468(19) 0.13346(17) 0.64656(7) 0.0493(4) Uani 1 1 d . . . . .
H4A H 0.9030 0.0884 0.6324 0.059 Uiso 1 1 calc R U . . .
H4B H 0.7789 0.0639 0.6645 0.059 Uiso 1 1 calc R U . . .
C5 C 0.87990(18) 0.24634(17) 0.67563(6) 0.0476(4) Uani 1 1 d . . . . .
H5A H 0.9281 0.3150 0.6580 0.057 Uiso 1 1 calc R U . . .
H5B H 0.8020 0.2927 0.6896 0.057 Uiso 1 1 calc R U . . .
C6 C 0.9773(3) 0.1943(4) 0.70979(11) 0.0461(6) Uani 1 1 d . . . . .
H6A H 0.9306 0.1236 0.7270 0.055 Uiso 1 1 calc R U . . .
H6B H 1.0574 0.1512 0.6960 0.055 Uiso 1 1 calc R U . . .
C7 C 1.0256(4) 0.3079(4) 0.73875(13) 0.0624(8) Uani 1 1 d . . . . .
H7A H 1.0857 0.3696 0.7228 0.094 Uiso 1 1 calc R U . . .
H7B H 1.0759 0.2687 0.7628 0.094 Uiso 1 1 calc R U . . .
H7C H 0.9465 0.3590 0.7494 0.094 Uiso 1 1 calc R U . . .
C8 C 0.38988(14) 0.06691(15) 0.49996(5) 0.0362(3) Uani 1 1 d . . . . .
H8A H 0.3383 -0.0064 0.4853 0.043 Uiso 1 1 calc R U . . .
H8B H 0.3251 0.1148 0.5190 0.043 Uiso 1 1 calc R U . . .
C9 C 0.43744(16) 0.16521(15) 0.46747(6) 0.0426(4) Uani 1 1 d . . . . .
H9A H 0.5005 0.1182 0.4476 0.051 Uiso 1 1 calc R U . . .
H9B H 0.4888 0.2396 0.4816 0.051 Uiso 1 1 calc R U . . .
C10 C 0.32079(18) 0.22583(17) 0.44254(6) 0.0436(4) Uani 1 1 d . . . . .
H10A H 0.2595 0.2748 0.4625 0.052 Uiso 1 1 calc R U . . .
H10B H 0.2676 0.1507 0.4295 0.052 Uiso 1 1 calc R U . . .
C11 C 0.3654(2) 0.32440(18) 0.40760(6) 0.0473(4) Uani 1 1 d . . . . .
H11A H 0.4108 0.4035 0.4212 0.057 Uiso 1 1 calc R U . . .
H11B H 0.4345 0.2778 0.3897 0.057 Uiso 1 1 calc R U . . .
C12 C 0.25459(18) 0.37761(17) 0.37888(6) 0.0461(4) Uani 1 1 d . . . . .
H12A H 0.1856 0.4258 0.3964 0.055 Uiso 1 1 calc R U . . .
H12B H 0.2087 0.2992 0.3650 0.055 Uiso 1 1 calc R U . . .
C13 C 0.3070(4) 0.4756(3) 0.34433(10) 0.0475(6) Uani 1 1 d . . . . .
H13A H 0.3477 0.5571 0.3580 0.057 Uiso 1 1 calc R U . . .
H13B H 0.3794 0.4296 0.3276 0.057 Uiso 1 1 calc R U . . .
C14 C 0.1947(6) 0.5196(4) 0.31506(15) 0.0696(10) Uani 1 1 d . . . . .
H14A H 0.2339 0.5679 0.2906 0.104 Uiso 1 1 calc R U . . .
H14B H 0.1323 0.5808 0.3303 0.104 Uiso 1 1 calc R U . . .
H14C H 0.1444 0.4391 0.3051 0.104 Uiso 1 1 calc R U . . .

loop_
_atom_site_aniso_label
_atom_site_aniso_U_11
_atom_site_aniso_U_22
_atom_site_aniso_U_33
_atom_site_aniso_U_23
_atom_site_aniso_U_13
_atom_site_aniso_U_12
Br1 0.0257(2) 0.0297(2) 0.0587(2) 0.000 0.000 0.00170(5)
N1 0.0148(14) 0.0225(15) 0.0487(13) 0.000 0.000 0.0050(4)
C1 0.0249(7) 0.0257(7) 0.0621(9) -0.0022(6) 0.0011(5) -0.0006(5)
C2 0.0223(7) 0.0345(10) 0.0760(10) -0.0015(7) -0.0077(7) -0.0034(6)
C3 0.0328(9) 0.0340(8) 0.0694(10) -0.0005(6) -0.0027(7) -0.0075(6)
C4 0.0370(9) 0.0365(8) 0.0743(9) -0.0028(8) -0.0081(8) -0.0006(6)
C5 0.0393(9) 0.0373(8) 0.0664(11) -0.0005(7) -0.0024(7) -0.0055(7)
C6 0.0563(11) 0.0337(13) 0.0482(12) 0.0012(9) 0.0010(11) -0.0086(12)
C7 0.0742(13) 0.0432(16) 0.0699(17) -0.0101(12) -0.0179(16) 0.0070(16)
C8 0.0176(6) 0.0310(7) 0.0601(8) 0.0005(5) -0.0024(6) 0.0069(5)
C9 0.0322(9) 0.0297(7) 0.0658(9) 0.0058(6) -0.0005(6) 0.0029(6)
C10 0.0356(8) 0.0294(7) 0.0659(10) 0.0020(7) 0.0008(7) 0.0106(6)
C11 0.0425(9) 0.0341(8) 0.0654(10) 0.0037(7) -0.0058(7) -0.0019(7)
C12 0.0357(9) 0.0410(8) 0.0615(8) 0.0019(7) 0.0016(6) 0.0027(7)
C13 0.0272(12) 0.0687(10) 0.0464(11) 0.0041(12) 0.0019(8) 0.0040(12)
C14 0.051(2) 0.0984(18) 0.0597(17) 0.0142(14) -0.0119(14) 0.0093(15)

loop_
_atom_type_symbol
_atom_type_description
_atom_type_scat_dispersion_real
_atom_type_scat_dispersion_imag
_atom_type_scat_source
C C 0.0181 0.0091 'International Tables Vol C Tables 4.2.6.8 and 6.1.1.4'
H H 0.0000 0.0000 'International Tables Vol C Tables 4.2.6.8 and 6.1.1.4'
N N 0.0311 0.0180 'International Tables Vol C Tables 4.2.6.8 and 6.1.1.4'
Br Br -0.6763 1.2805 'International Tables Vol C Tables 4.2.6.8 and 6.1.1.4'

loop_
_geom_angle_atom_site_label_1
_geom_angle_atom_site_label_2
_geom_angle_atom_site_label_3
_geom_angle
_geom_angle_site_symmetry_1
_geom_angle_site_symmetry_3
C1 N1 C1 111.4(7) 2_655 .
C1 N1 C8 108.60(8) . .
C1 N1 C8 108.56(8) 2_655 .
C1 N1 C8 108.60(8) 2_655 2_655
C1 N1 C8 108.56(8) . 2_655
C8 N1 C8 111.1(7) 2_655 .
C2 C1 N1 115.7(2) . .
C1 C2 C3 110.80(13) . .
C4 C3 C2 112.42(14) . .
C3 C4 C5 115.35(13) . .
C6 C5 C4 113.55(18) . .
C7 C6 C5 111.9(3) . .
C9 C8 N1 116.5(2) . .
C8 C9 C10 112.11(13) . .
C9 C10 C11 113.96(15) . .
C12 C11 C10 116.37(15) . .
C11 C12 C13 113.51(19) . .
C14 C13 C12 111.6(3) . .

loop_
_geom_bond_atom_site_label_1
_geom_bond_atom_site_label_2
_geom_bond_distance
_geom_bond_site_symmetry_2
N1 C1 1.527(6) .
N1 C1 1.527(6) 2_655
N1 C8 1.529(6) .
N1 C8 1.529(6) 2_655
C1 C2 1.483(2) .
C2 C3 1.534(2) .
C3 C4 1.510(2) .
C4 C5 1.531(2) .
C5 C6 1.523(4) .
C6 C7 1.512(5) .
C8 C9 1.477(2) .
C9 C10 1.506(2) .
C10 C11 1.524(2) .
C11 C12 1.503(2) .
C12 C13 1.536(4) .
C13 C14 1.496(5) .
